data_2223957
loop_
_publ_author_name
'Manjare, Sudesh T.'
'Butcher, Ray J.'
'Goel, Nidhi'
'Singh, Udai P.'
'Singh, Harkesh B.'

_publ_section_title
;
 1-(2-Bromobenzyl)-3-isopropylbenzimidazolin-2-one
;
_journal_coeditor_code OM2287
_journal_issue 11
_journal_name_full 'Acta Crystallographica Section E'
_journal_page_first o2836
_journal_paper_doi 10.1107/S1600536809042871
_journal_volume 65
_journal_year 2009
_chemical_formula_iupac 'C17 H17 Br N2 O'
_chemical_formula_moiety 'C17 H17 Br N2 O'
_chemical_formula_sum 'C17 H17 Br N2 O'
_chemical_formula_weight 345.24
_chemical_name_systematic
;
1-(2-Bromobenzyl)-3-isopropylbenzimidazolin-2-one
;
_space_group_IT_number 14
_symmetry_cell_setting monoclinic
_symmetry_space_group_name_Hall '-P 2yn'
_symmetry_space_group_name_H-M 'P 1 21/n 1'
_atom_sites_solution_hydrogens geom
_atom_sites_solution_primary direct
_atom_sites_solution_secondary difmap
_audit_creation_method SHELXL-97
_cell_angle_alpha 90.00
_cell_angle_beta 95.7630(10)
_cell_angle_gamma 90.00
_cell_formula_units_Z 4
_cell_length_a 12.1417(3)
_cell_length_b 10.1146(3)
_cell_length_c 12.2008(3)
_cell_measurement_reflns_used 9903
_cell_measurement_temperature 203(2)
_cell_measurement_theta_max 28.375
_cell_measurement_theta_min 2.622
_cell_volume 1490.79(7)
_computing_cell_refinement 'SAINT (Bruker, 2005)'
_computing_data_collection 'APEX2 (Bruker, 2005)'
_computing_data_reduction 'SAINT (Bruker, 2005)'
_computing_molecular_graphics 'SHELXTL (Sheldrick, 2008)'
_computing_publication_material 'SHELXL97 (Sheldrick, 2008)'
_computing_structure_refinement 'SHELXL97 (Sheldrick, 2008)'
_computing_structure_solution 'SHELXS97 (Sheldrick, 2008)'
_diffrn_ambient_temperature 203(2)
_diffrn_measured_fraction_theta_full 0.998
_diffrn_measured_fraction_theta_max 0.990
_diffrn_measurement_device_type 'Bruker APEXII'
_diffrn_measurement_method \w
_diffrn_radiation_monochromator graphite
_diffrn_radiation_source 'fine-focus sealed tube'
_diffrn_radiation_type MoK\a
_diffrn_radiation_wavelength 0.71073
_diffrn_reflns_av_R_equivalents 0.0721
_diffrn_reflns_av_sigmaI/netI 0.0399
_diffrn_reflns_limit_h_max 16
_diffrn_reflns_limit_h_min -14
_diffrn_reflns_limit_k_max 13
_diffrn_reflns_limit_k_min -12
_diffrn_reflns_limit_l_max 16
_diffrn_reflns_limit_l_min -16
_diffrn_reflns_number 26524
_diffrn_reflns_theta_full 25.00
_diffrn_reflns_theta_max 28.57
_diffrn_reflns_theta_min 3.02
_diffrn_standards_number 0
_exptl_absorpt_coefficient_mu 2.758
_exptl_absorpt_correction_T_max 0.7457
_exptl_absorpt_correction_T_min 0.6313
_exptl_absorpt_correction_type multi-scan
_exptl_absorpt_process_details '(SADABS; Sheldrick, 1996)'
_exptl_crystal_colour colorless
_exptl_crystal_density_diffrn 1.538
_exptl_crystal_density_method 'not measured'
_exptl_crystal_description prism
_exptl_crystal_F_000 704
_exptl_crystal_size_max 0.38
_exptl_crystal_size_mid 0.24
_exptl_crystal_size_min 0.17
_refine_diff_density_max 0.747
_refine_diff_density_min -0.417
_refine_ls_extinction_method none
_refine_ls_goodness_of_fit_ref 0.988
_refine_ls_hydrogen_treatment constr
_refine_ls_matrix_type full
_refine_ls_number_parameters 192
_refine_ls_number_reflns 3771
_refine_ls_number_restraints 0
_refine_ls_restrained_S_all 0.988
_refine_ls_R_factor_all 0.0389
_refine_ls_R_factor_gt 0.0294
_refine_ls_shift/su_max 0.003
_refine_ls_shift/su_mean 0.000
_refine_ls_structure_factor_coef Fsqd
_refine_ls_weighting_details 'calc w=1/[\s^2^(Fo^2^)+(0.0471P)^2^] where P=(Fo^2^+2Fc^2^)/3'
_refine_ls_weighting_scheme calc
_refine_ls_wR_factor_gt 0.0732
_refine_ls_wR_factor_ref 0.0752
_reflns_number_gt 3039
_reflns_number_total 3771
_reflns_threshold_expression I>2\s(I)
_cod_data_source_file om2287.cif
_cod_data_source_block I
_cod_depositor_comments
;
The following automatic conversions were performed:
'_symmetry_cell_setting' value 'Monoclinic' changed to 'monoclinic'
according to '/home/saulius/struct/CIF-dictionaries/cif_core.dic'
dictionary named 'cif_core.dic' version 2.4.1 from 2010-06-29.

Automatic conversion script
Id: cif_fix_enum 1527 2010-12-29 10:47:43Z saulius 

The following automatic conversions were performed:

'_symmetry_cell_setting' value 'Monoclinic' changed to 'monoclinic'
according to /home/saulius/struct/CIF-dictionaries/cif_core.dic
dictionary named 'cif_core.dic' version 2.4.1 from 2010-06-29.

Automatic conversion script
Id: cif_fix_values 1715 2011-07-08 13:25:40Z adriana 
;
_cod_original_sg_symbol_H-M 'P 21/n'
_cod_database_code 2223957
_cod_database_fobs_code 2223957

loop_
_symmetry_equiv_pos_as_xyz
'x, y, z'
'-x+1/2, y+1/2, -z+1/2'
'-x, -y, -z'
'x-1/2, -y-1/2, z-1/2'

loop_
_atom_site_type_symbol
_atom_site_label
_atom_site_fract_x
_atom_site_fract_y
_atom_site_fract_z
_atom_site_U_iso_or_equiv
_atom_site_adp_type
_atom_site_calc_flag
_atom_site_refinement_flags
_atom_site_occupancy
_atom_site_disorder_assembly
_atom_site_disorder_group
Br Br1 1.037577(14) 0.582633(17) 0.249055(14) 0.01832(8) Uani d . 1 . .
O O1 0.61458(11) 0.41194(12) 0.14806(11) 0.0195(3) Uani d . 1 . .
N N1 0.66453(12) 0.58527(14) 0.26835(12) 0.0145(3) Uani d . 1 . .
N N2 0.48981(12) 0.52025(15) 0.25058(12) 0.0141(3) Uani d . 1 . .
C C1 0.95844(14) 0.46626(18) 0.33498(14) 0.0139(4) Uani d . 1 . .
C C2 1.01703(15) 0.37113(19) 0.39732(14) 0.0178(4) Uani d . 1 . .
H H2 1.0942 0.3642 0.3966 0.021 Uiso calc R 1 . .
C C3 0.96085(16) 0.28571(18) 0.46116(15) 0.0199(4) Uani d . 1 . .
H H3 0.9996 0.2203 0.5041 0.024 Uiso calc R 1 . .
C C4 0.84746(16) 0.29766(19) 0.46107(15) 0.0200(4) Uani d . 1 . .
H H4 0.8092 0.2402 0.5045 0.024 Uiso calc R 1 . .
C C5 0.78948(15) 0.39346(17) 0.39770(15) 0.0172(4) Uani d . 1 . .
H H5 0.7124 0.4002 0.3989 0.021 Uiso calc R 1 . .
C C6 0.84372(14) 0.47977(17) 0.33241(14) 0.0140(4) Uani d . 1 . .
C C7 0.78243(15) 0.58255(17) 0.25879(15) 0.0159(4) Uani d . 1 . .
H H7A 0.8135 0.6700 0.2777 0.019 Uiso calc R 1 . .
H H7B 0.7945 0.5642 0.1820 0.019 Uiso calc R 1 . .
C C8 0.60923(14) 0.66479(17) 0.33738(13) 0.0137(4) Uani d . 1 . .
C C9 0.64598(14) 0.76802(17) 0.40571(14) 0.0164(4) Uani d . 1 . .
H H9 0.7205 0.7948 0.4126 0.020 Uiso calc R 1 . .
C C10 0.56824(15) 0.83047(18) 0.46372(15) 0.0186(4) Uani d . 1 . .
H H10 0.5905 0.9015 0.5105 0.022 Uiso calc R 1 . .
C C11 0.45850(16) 0.79053(18) 0.45424(15) 0.0191(4) Uani d . 1 . .
H H11 0.4083 0.8339 0.4958 0.023 Uiso calc R 1 . .
C C12 0.42093(15) 0.68751(17) 0.38446(14) 0.0167(4) Uani d . 1 . .
H H12 0.3462 0.6617 0.3771 0.020 Uiso calc R 1 . .
C C13 0.49817(14) 0.62453(18) 0.32639(13) 0.0137(4) Uani d . 1 . .
C C14 0.59197(14) 0.49597(17) 0.21446(14) 0.0147(4) Uani d . 1 . .
C C15 0.39093(14) 0.44538(17) 0.20836(15) 0.0154(4) Uani d . 1 . .
H H15 0.4166 0.3691 0.1668 0.019 Uiso calc R 1 . .
C C16 0.31692(15) 0.52811(19) 0.12750(16) 0.0207(4) Uani d . 1 . .
H H16A 0.3569 0.5517 0.0654 0.031 Uiso calc R 1 . .
H H16B 0.2951 0.6079 0.1638 0.031 Uiso calc R 1 . .
H H16C 0.2515 0.4776 0.1017 0.031 Uiso calc R 1 . .
C C17 0.32998(17) 0.38940(19) 0.30151(16) 0.0214(4) Uani d . 1 . .
H H17A 0.3826 0.3466 0.3553 0.032 Uiso calc R 1 . .
H H17B 0.2755 0.3254 0.2718 0.032 Uiso calc R 1 . .
H H17C 0.2932 0.4606 0.3367 0.032 Uiso calc R 1 . .

loop_
_atom_site_aniso_label
_atom_site_aniso_U_11
_atom_site_aniso_U_22
_atom_site_aniso_U_33
_atom_site_aniso_U_12
_atom_site_aniso_U_13
_atom_site_aniso_U_23
Br1 0.01045(11) 0.02172(12) 0.02339(12) -0.00227(7) 0.00473(7) 0.00112(7)
O1 0.0122(7) 0.0221(7) 0.0245(7) 0.0023(5) 0.0027(5) -0.0052(5)
N1 0.0074(7) 0.0186(8) 0.0172(7) -0.0002(6) 0.0004(6) 0.0008(6)
N2 0.0073(7) 0.0155(8) 0.0195(8) 0.0003(6) 0.0009(6) -0.0027(6)
C1 0.0107(9) 0.0150(9) 0.0160(8) -0.0022(7) 0.0015(7) -0.0036(7)
C2 0.0112(9) 0.0207(10) 0.0212(9) 0.0027(8) 0.0002(7) -0.0020(8)
C3 0.0187(10) 0.0192(10) 0.0212(9) 0.0063(8) -0.0010(8) 0.0013(7)
C4 0.0209(10) 0.0196(10) 0.0195(9) -0.0021(8) 0.0027(7) 0.0027(7)
C5 0.0102(9) 0.0216(10) 0.0197(9) -0.0006(7) 0.0014(7) 0.0010(7)
C6 0.0104(9) 0.0144(9) 0.0170(9) -0.0003(7) 0.0001(7) -0.0029(7)
C7 0.0080(9) 0.0197(10) 0.0200(9) -0.0001(7) 0.0010(7) 0.0023(7)
C8 0.0097(8) 0.0154(9) 0.0159(8) 0.0029(7) 0.0007(6) 0.0050(7)
C9 0.0125(9) 0.0166(9) 0.0193(9) -0.0035(7) -0.0028(7) 0.0037(7)
C10 0.0189(10) 0.0164(9) 0.0197(9) -0.0019(8) -0.0016(7) -0.0020(7)
C11 0.0179(10) 0.0181(10) 0.0215(9) 0.0044(8) 0.0030(7) -0.0006(7)
C12 0.0091(8) 0.0183(9) 0.0226(9) 0.0003(7) 0.0011(7) 0.0003(7)
C13 0.0133(9) 0.0121(9) 0.0152(8) -0.0003(7) -0.0003(7) 0.0015(7)
C14 0.0109(9) 0.0154(9) 0.0176(9) 0.0024(7) 0.0001(7) 0.0029(7)
C15 0.0089(9) 0.0151(9) 0.0222(9) -0.0018(7) 0.0010(7) -0.0025(7)
C16 0.0138(9) 0.0215(10) 0.0258(10) -0.0002(8) -0.0024(8) -0.0001(8)
C17 0.0178(10) 0.0178(10) 0.0293(10) -0.0032(8) 0.0056(8) 0.0015(8)

loop_
_atom_type_symbol
_atom_type_description
_atom_type_scat_dispersion_real
_atom_type_scat_dispersion_imag
_atom_type_scat_source
C C 0.0033 0.0016 'International Tables Vol C Tables 4.2.6.8 and 6.1.1.4'
H H 0.0000 0.0000 'International Tables Vol C Tables 4.2.6.8 and 6.1.1.4'
N N 0.0061 0.0033 'International Tables Vol C Tables 4.2.6.8 and 6.1.1.4'
O O 0.0106 0.0060 'International Tables Vol C Tables 4.2.6.8 and 6.1.1.4'
Br Br -0.2901 2.4595 'International Tables Vol C Tables 4.2.6.8 and 6.1.1.4'

loop_
_geom_angle_atom_site_label_1
_geom_angle_atom_site_label_2
_geom_angle_atom_site_label_3
_geom_angle_site_symmetry_1
_geom_angle_site_symmetry_3
_geom_angle
_geom_angle_publ_flag
C14 N1 C8 . . 110.12(14) ?
C14 N1 C7 . . 122.53(15) ?
C8 N1 C7 . . 127.09(15) ?
C14 N2 C13 . . 109.71(14) ?
C14 N2 C15 . . 121.73(14) ?
C13 N2 C15 . . 128.53(15) ?
C2 C1 C6 . . 122.59(16) ?
C2 C1 Br1 . . 118.37(13) ?
C6 C1 Br1 . . 119.04(14) ?
C1 C2 C3 . . 119.25(17) ?
C1 C2 H2 . . 120.4 ?
C3 C2 H2 . . 120.4 ?
C4 C3 C2 . . 119.41(17) ?
C4 C3 H3 . . 120.3 ?
C2 C3 H3 . . 120.3 ?
C3 C4 C5 . . 120.77(17) ?
C3 C4 H4 . . 119.6 ?
C5 C4 H4 . . 119.6 ?
C4 C5 C6 . . 120.97(17) ?
C4 C5 H5 . . 119.5 ?
C6 C5 H5 . . 119.5 ?
C5 C6 C1 . . 117.00(16) ?
C5 C6 C7 . . 122.41(16) ?
C1 C6 C7 . . 120.56(16) ?
N1 C7 C6 . . 113.26(14) ?
N1 C7 H7A . . 108.9 ?
C6 C7 H7A . . 108.9 ?
N1 C7 H7B . . 108.9 ?
C6 C7 H7B . . 108.9 ?
H7A C7 H7B . . 107.7 ?
C9 C8 N1 . . 131.17(16) ?
C9 C8 C13 . . 121.76(16) ?
N1 C8 C13 . . 107.05(15) ?
C8 C9 C10 . . 117.18(16) ?
C8 C9 H9 . . 121.4 ?
C10 C9 H9 . . 121.4 ?
C11 C10 C9 . . 121.48(17) ?
C11 C10 H10 . . 119.3 ?
C9 C10 H10 . . 119.3 ?
C10 C11 C12 . . 121.47(17) ?
C10 C11 H11 . . 119.3 ?
C12 C11 H11 . . 119.3 ?
C13 C12 C11 . . 117.35(16) ?
C13 C12 H12 . . 121.3 ?
C11 C12 H12 . . 121.3 ?
C12 C13 N2 . . 132.55(16) ?
C12 C13 C8 . . 120.75(16) ?
N2 C13 C8 . . 106.70(15) ?
O1 C14 N2 . . 127.12(17) ?
O1 C14 N1 . . 126.46(16) ?
N2 C14 N1 . . 106.41(15) ?
N2 C15 C16 . . 110.71(14) ?
N2 C15 C17 . . 111.76(15) ?
C16 C15 C17 . . 112.89(15) ?
N2 C15 H15 . . 107.0 ?
C16 C15 H15 . . 107.0 ?
C17 C15 H15 . . 107.0 ?
C15 C16 H16A . . 109.5 ?
C15 C16 H16B . . 109.5 ?
H16A C16 H16B . . 109.5 ?
C15 C16 H16C . . 109.5 ?
H16A C16 H16C . . 109.5 ?
H16B C16 H16C . . 109.5 ?
C15 C17 H17A . . 109.5 ?
C15 C17 H17B . . 109.5 ?
H17A C17 H17B . . 109.5 ?
C15 C17 H17C . . 109.5 ?
H17A C17 H17C . . 109.5 ?
H17B C17 H17C . . 109.5 ?

loop_
_geom_bond_atom_site_label_1
_geom_bond_atom_site_label_2
_geom_bond_site_symmetry_2
_geom_bond_distance
_geom_bond_publ_flag
Br1 C1 . 1.9000(18) ?
O1 C14 . 1.224(2) ?
N1 C14 . 1.381(2) ?
N1 C8 . 1.386(2) ?
N1 C7 . 1.448(2) ?
N2 C14 . 1.380(2) ?
N2 C13 . 1.400(2) ?
N2 C15 . 1.468(2) ?
C1 C2 . 1.379(3) ?
C1 C6 . 1.397(2) ?
C2 C3 . 1.388(3) ?
C2 H2 . 0.9400 ?
C3 C4 . 1.382(3) ?
C3 H3 . 0.9400 ?
C4 C5 . 1.387(3) ?
C4 H4 . 0.9400 ?
C5 C6 . 1.391(2) ?
C5 H5 . 0.9400 ?
C6 C7 . 1.519(2) ?
C7 H7A . 0.9800 ?
C7 H7B . 0.9800 ?
C8 C9 . 1.382(2) ?
C8 C13 . 1.402(2) ?
C9 C10 . 1.387(3) ?
C9 H9 . 0.9400 ?
C10 C11 . 1.386(3) ?
C10 H10 . 0.9400 ?
C11 C12 . 1.393(3) ?
C11 H11 . 0.9400 ?
C12 C13 . 1.386(2) ?
C12 H12 . 0.9400 ?
C15 C16 . 1.518(3) ?
C15 C17 . 1.526(2) ?
C15 H15 . 0.9900 ?
C16 H16A . 0.9700 ?
C16 H16B . 0.9700 ?
C16 H16C . 0.9700 ?
C17 H17A . 0.9700 ?
C17 H17B . 0.9700 ?
C17 H17C . 0.9700 ?

loop_
_geom_hbond_atom_site_label_D
_geom_hbond_atom_site_label_H
_geom_hbond_atom_site_label_A
_geom_hbond_site_symmetry_A
_geom_hbond_distance_DH
_geom_hbond_distance_HA
_geom_hbond_distance_DA
_geom_hbond_angle_DHA
C3 H3 O1 4_666 0.94 2.52 3.439(2) 167.0
C9 H9 O1 2_655 0.94 2.50 3.374(2) 154.4
C10 H10 Br1 4_576 0.94 3.05 3.6457(18) 123.0
C15 H15 Br1 2_645 0.99 3.11 3.7941(18) 127.8

loop_
_geom_torsion_atom_site_label_1
_geom_torsion_atom_site_label_2
_geom_torsion_atom_site_label_3
_geom_torsion_atom_site_label_4
_geom_torsion_site_symmetry_1
_geom_torsion_site_symmetry_2
_geom_torsion_site_symmetry_3
_geom_torsion_site_symmetry_4
_geom_torsion
_geom_torsion_publ_flag
C6 C1 C2 C3 . . . . -0.6(3) ?
Br1 C1 C2 C3 . . . . 179.61(13) ?
C1 C2 C3 C4 . . . . 0.0(3) ?
C2 C3 C4 C5 . . . . 0.3(3) ?
C3 C4 C5 C6 . . . . 0.2(3) ?
C4 C5 C6 C1 . . . . -0.8(3) ?
C4 C5 C6 C7 . . . . 177.72(17) ?
C2 C1 C6 C5 . . . . 1.0(3) ?
Br1 C1 C6 C5 . . . . -179.22(13) ?
C2 C1 C6 C7 . . . . -177.50(16) ?
Br1 C1 C6 C7 . . . . 2.3(2) ?
C14 N1 C7 C6 . . . . -80.5(2) ?
C8 N1 C7 C6 . . . . 93.0(2) ?
C5 C6 C7 N1 . . . . 3.0(2) ?
C1 C6 C7 N1 . . . . -178.55(15) ?
C14 N1 C8 C9 . . . . -178.90(17) ?
C7 N1 C8 C9 . . . . 6.9(3) ?
C14 N1 C8 C13 . . . . -0.17(19) ?
C7 N1 C8 C13 . . . . -174.36(15) ?
N1 C8 C9 C10 . . . . 178.79(17) ?
C13 C8 C9 C10 . . . . 0.2(3) ?
C8 C9 C10 C11 . . . . 0.4(3) ?
C9 C10 C11 C12 . . . . -1.2(3) ?
C10 C11 C12 C13 . . . . 1.3(3) ?
C11 C12 C13 N2 . . . . -179.69(18) ?
C11 C12 C13 C8 . . . . -0.6(3) ?
C14 N2 C13 C12 . . . . 178.84(18) ?
C15 N2 C13 C12 . . . . 0.7(3) ?
C14 N2 C13 C8 . . . . -0.3(2) ?
C15 N2 C13 C8 . . . . -178.43(16) ?
C9 C8 C13 C12 . . . . -0.1(3) ?
N1 C8 C13 C12 . . . . -178.99(15) ?
C9 C8 C13 N2 . . . . 179.17(15) ?
N1 C8 C13 N2 . . . . 0.29(18) ?
C13 N2 C14 O1 . . . . -179.94(17) ?
C15 N2 C14 O1 . . . . -1.7(3) ?
C13 N2 C14 N1 . . . . 0.22(19) ?
C15 N2 C14 N1 . . . . 178.48(14) ?
C8 N1 C14 O1 . . . . -179.87(17) ?
C7 N1 C14 O1 . . . . -5.4(3) ?
C8 N1 C14 N2 . . . . -0.03(19) ?
C7 N1 C14 N2 . . . . 174.48(15) ?
C14 N2 C15 C16 . . . . -104.36(18) ?
C13 N2 C15 C16 . . . . 73.5(2) ?
C14 N2 C15 C17 . . . . 128.87(17) ?
C13 N2 C15 C17 . . . . -53.2(2) ?

loop_
_cod_related_entry_id
_cod_related_entry_database
_cod_related_entry_code
1 ChemSpider 24743599
